data_7707649
loop_
_publ_author_name
'Zhao, Xin-Hua'
'Shao, Dong'
'Chen, Jia-Tao'
'Liu, Min'
'Li, Tao'
'Yang, Jiong'
'Zhang, Yuan-Zhu'

_publ_section_title
;
 Spin and valence isomerism in cyanide-bridged {FeM<sup>II</sup>} (M = Fe
 and Co) clusters.
;
_journal_issue 28
_journal_name_full 'Dalton transactions (Cambridge, England : 2003)'
_journal_page_first 9768
_journal_page_last 9774
_journal_paper_doi 10.1039/d1dt01298c
_journal_volume 50
_journal_year 2021
_chemical_formula_moiety 'C63 H73 B2 Fe3 N23, C H4 O, 3(H2 O)'
_chemical_formula_sum 'C64 H83 B2 Fe3 N23 O4'
_chemical_formula_weight 1427.70
_space_group_crystal_system monoclinic
_space_group_IT_number 15
_space_group_name_Hall '-C 2yc'
_space_group_name_H-M_alt 'C 1 2/c 1'
_atom_sites_solution_hydrogens mixed
_atom_sites_solution_primary dual
_audit_creation_date 2020-04-08
_audit_creation_method
;
Olex2 1.2
(compiled 2018.05.29 svn.r3508 for OlexSys, GUI svn.r5506)
;
_audit_update_record
;
2021-05-13 deposited with the CCDC.	2021-06-07 downloaded from the CCDC.
;
_cell_angle_alpha 90
_cell_angle_beta 113.207(5)
_cell_angle_gamma 90
_cell_formula_units_Z 4
_cell_length_a 23.462(4)
_cell_length_b 22.513(4)
_cell_length_c 16.255(3)
_cell_measurement_reflns_used 9950
_cell_measurement_temperature 290(2)
_cell_measurement_theta_max 26.337
_cell_measurement_theta_min 2.597
_cell_volume 7891(2)
_computing_cell_refinement 'SAINT V8.38A (?, 2016)'
_computing_data_collection 'Bruker APEX3'
_computing_data_reduction 'SAINT V8.38A (?, 2016)'
_computing_molecular_graphics 'Olex2 (Dolomanov et al., 2009)'
_computing_publication_material 'Olex2 (Dolomanov et al., 2009)'
_computing_structure_refinement 'XL (Sheldrick, 2008)'
_computing_structure_solution 'XT (Sheldrick, 2015)'
_diffrn_ambient_temperature 290.0
_diffrn_measured_fraction_theta_full 0.994
_diffrn_measured_fraction_theta_max 0.994
_diffrn_measurement_device_type 'Bruker APEX-II CCD'
_diffrn_measurement_method '\f and \w scans'
_diffrn_radiation_type MoK\a
_diffrn_radiation_wavelength 0.71073
_diffrn_reflns_av_R_equivalents 0.0514
_diffrn_reflns_av_unetI/netI 0.0626
_diffrn_reflns_Laue_measured_fraction_full 0.994
_diffrn_reflns_Laue_measured_fraction_max 0.994
_diffrn_reflns_limit_h_max 29
_diffrn_reflns_limit_h_min -29
_diffrn_reflns_limit_k_max 28
_diffrn_reflns_limit_k_min -25
_diffrn_reflns_limit_l_max 19
_diffrn_reflns_limit_l_min -20
_diffrn_reflns_number 28350
_diffrn_reflns_point_group_measured_fraction_full 0.994
_diffrn_reflns_point_group_measured_fraction_max 0.994
_diffrn_reflns_theta_full 25.242
_diffrn_reflns_theta_max 26.371
_diffrn_reflns_theta_min 2.583
_diffrn_standards_number 0
_exptl_absorpt_coefficient_mu 0.601
_exptl_absorpt_correction_T_max 0.7454
_exptl_absorpt_correction_T_min 0.6092
_exptl_absorpt_correction_type multi-scan
_exptl_absorpt_process_details
'SADABS-2016/2 (Bruker,2016/2) was used for absorption correction. wR2(int) was 0.0955 before and 0.0576 after correction. The Ratio of minimum to maximum transmission is 0.8173. The \l/2 correction factor is Not present.'
_exptl_crystal_colour 'dark red'
_exptl_crystal_colour_modifier dark
_exptl_crystal_colour_primary red
_exptl_crystal_density_diffrn 1.202
_exptl_crystal_description block
_exptl_crystal_F_000 2992
_exptl_crystal_size_max 0.2
_exptl_crystal_size_mid 0.15
_exptl_crystal_size_min 0.12
_refine_diff_density_max 0.532
_refine_diff_density_min -0.608
_refine_diff_density_rms 0.083
_refine_ls_extinction_method none
_refine_ls_goodness_of_fit_ref 1.032
_refine_ls_hydrogen_treatment constr
_refine_ls_matrix_type full
_refine_ls_number_parameters 454
_refine_ls_number_reflns 8036
_refine_ls_number_restraints 39
_refine_ls_restrained_S_all 1.036
_refine_ls_R_factor_all 0.1238
_refine_ls_R_factor_gt 0.0681
_refine_ls_shift/su_max 0.001
_refine_ls_shift/su_mean 0.000
_refine_ls_structure_factor_coef Fsqd
_refine_ls_weighting_details 'w=1/[\s^2^(Fo^2^)+(0.1431P)^2^+7.5563P] where P=(Fo^2^+2Fc^2^)/3'
_refine_ls_weighting_scheme calc
_refine_ls_wR_factor_gt 0.1986
_refine_ls_wR_factor_ref 0.2491
_reflns_Friedel_coverage 0.000
_reflns_number_gt 4643
_reflns_number_total 8036
_reflns_threshold_expression 'I > 2\s(I)'
_cod_data_source_file d1dt01298c3.cif
_cod_data_source_block Fe2Fe-290K
_cod_depositor_comments 'Adding full bibliography for 7707647--7707650.cif.'
_cod_database_code 7707649
_shelx_shelxl_version_number 2014/7
_shelx_space_group_comment
;
The symmetry employed for this shelxl refinement is uniquely defined
by the following loop, which should always be used as a source of
symmetry information in preference to the above space-group names.
They are only intended as comments.
;
_shelx_estimated_absorpt_t_max 0.931
_shelx_estimated_absorpt_t_min 0.889
_olex2_refinement_description
;
1. Fixed Uiso
 At 1.2 times of:
  All B(H) groups, All C(H) groups, All C(H,H) groups
 At 1.5 times of:
  All C(H,H,H) groups, All O(H) groups, All O(H,H) groups
2. Shared sites
{C12A, N12}
3. Restrained distances
 O1-C32
 1.45 with sigma of 0.01
 O2_$1-H3A_$1
 1.6 with sigma of 0.01
4. Rigid bond restraints
 O1, C32
 with sigma for 1-2 distances of 0.02 and sigma for 1-3 distances of 0.02
5. Uiso/Uaniso restraints and constraints
O1 \\sim C32: within 2A with sigma of 0.02 and sigma for terminal atoms of 0.04
Uanis(O3) \\sim Ueq: with sigma of 0.01 and sigma for terminal atoms of 0.02
Uanis(C32) \\sim Ueq, Uanis(O1) \\sim Ueq, Uanis(O4) \\sim Ueq, Uanis(O2) \\sim
Ueq: with sigma of 0.01 and sigma for terminal atoms of 0.02
Uanis(C12A) = Uanis(N12)
Uanis(O2) = Uanis(O2A)
6. Others
 Sof(O2A)=Sof(H2AA)=Sof(H2AB)=0.5*(1-FVAR(2))
 Sof(O2)=Sof(H2A)=Sof(H2B)=0.5*FVAR(2)
 Fixed Sof: N12(0.5) H13A(0.5) H13(0.5) C12A(0.5) H12A(0.5) O1(0.5) H1B(0.5)
 C32(0.5) H32A(0.5) H32B(0.5) H32C(0.5) O3(0.5) H3A(0.5) H3B(0.5) O4(0.5)
 H4A(0.5) H4B(0.5)
7.a Riding coordinates:
 O1(H1B), C32(H32A,H32B,H32C), O2(H2A,H2B), O3(H3A,H3B), O4(H4A,H4B), O2A(H2AA,
 H2AB)
7.b Ternary CH refined with riding coordinates:
 B1(H1A)
7.c Secondary CH2 refined with riding coordinates:
 C6(H6A,H6B), C7(H7A,H7B), C8(H8A,H8B)
7.d Aromatic/amide H refined with riding coordinates:
 C10(H10), C11(H11), C12(H12), C13(H13A), C13(H13), C1(H1), C2(H2), C3(H3),
 C4(H4), C12A(H12A), C18(H18), C23(H23), C28(H28)
7.e Fitted hexagon refined as free rotating group:
 N12(C9,C10,C11,C12,C13)
7.f Idealised Me refined as rotating group:
 C20(H20A,H20B,H20C), C21(H21A,H21B,H21C), C25(H25A,H25B,H25C), C26(H26A,H26B,
 H26C), C30(H30A,H30B,H30C), C31(H31A,H31B,H31C)
;
_olex2_submission_special_instructions 'No special instructions were received'

loop_
_space_group_symop_operation_xyz
'x, y, z'
'-x, y, -z+1/2'
'x+1/2, y+1/2, z'
'-x+1/2, y+1/2, -z+1/2'
'-x, -y, -z'
'x, -y, z-1/2'
'-x+1/2, -y+1/2, -z'
'x+1/2, -y+1/2, z-1/2'

loop_
_atom_site_label
_atom_site_type_symbol
_atom_site_fract_x
_atom_site_fract_y
_atom_site_fract_z
_atom_site_U_iso_or_equiv
_atom_site_adp_type
_atom_site_occupancy
_atom_site_site_symmetry_order
_atom_site_calc_flag
_atom_site_refinement_flags_posn
_atom_site_refinement_flags_adp
_atom_site_refinement_flags_occupancy
_atom_site_disorder_assembly
_atom_site_disorder_group
Fe1 Fe 0.5000 0.17372(3) 0.2500 0.0429(3) Uani 1 2 d S T P . .
Fe2 Fe 0.58195(3) 0.32778(3) 0.49868(4) 0.0499(2) Uani 1 1 d . . . . .
N1 N 0.58696(16) 0.16710(15) 0.2350(2) 0.0493(9) Uani 1 1 d . . . . .
N2 N 0.54822(16) 0.09920(16) 0.3398(3) 0.0546(10) Uani 1 1 d . . . . .
N3 N 0.53579(15) 0.23651(16) 0.3492(3) 0.0544(10) Uani 1 1 d . . . . .
N4 N 0.6586(2) 0.2225(2) 0.6019(4) 0.0830(14) Uani 1 1 d . . . . .
N5 N 0.4665(2) 0.2836(3) 0.5245(4) 0.0984(18) Uani 1 1 d . . . . .
N6 N 0.65350(14) 0.35729(15) 0.4727(2) 0.0482(9) Uani 1 1 d . . . . .
N7 N 0.66939(15) 0.41605(15) 0.4904(2) 0.0500(9) Uani 1 1 d . . . . .
N8 N 0.53563(15) 0.39744(16) 0.4309(3) 0.0547(10) Uani 1 1 d . . . . .
N9 N 0.56309(16) 0.45180(15) 0.4551(3) 0.0521(9) Uani 1 1 d . . . . .
N10 N 0.60994(17) 0.37455(17) 0.6128(3) 0.0574(10) Uani 1 1 d . . . . .
N11 N 0.63404(16) 0.43032(16) 0.6126(3) 0.0560(10) Uani 1 1 d . . . . .
N12 N 0.5681(2) -0.00746(18) 0.4767(3) 0.102(2) Uani 0.5 1 d . . . A 4
C9 C 0.56732(17) 0.05339(17) 0.4906(2) 0.0776(17) Uani 1 1 d G . . . .
C10 C 0.6021(2) 0.07724(18) 0.5744(3) 0.113(3) Uani 1 1 d G . . . .
H10 H 0.6015 0.1180 0.5837 0.136 Uiso 1 1 calc R . . . .
C11 C 0.6376(2) 0.0402(3) 0.6442(3) 0.143(4) Uani 1 1 d G . . . .
H11 H 0.6609 0.0562 0.7003 0.171 Uiso 1 1 calc R . . . .
C12 C 0.6384(2) -0.0206(2) 0.6303(3) 0.127(3) Uani 1 1 d G . . . .
H12 H 0.6622 -0.0454 0.6770 0.152 Uiso 1 1 calc R . . . .
C13 C 0.6037(2) -0.04447(17) 0.5465(4) 0.127(3) Uani 1 1 d G . . . .
H13A H 0.6042 -0.0852 0.5372 0.152 Uiso 0.5 1 calc R . . A 4
H13 H 0.6042 -0.0852 0.5372 0.152 Uiso 0.5 1 calc R . . A 3
C1 C 0.6015(2) 0.1923(2) 0.1728(3) 0.0585(12) Uani 1 1 d . . . . .
H1 H 0.5700 0.2103 0.1247 0.070 Uiso 1 1 calc R . . . .
C2 C 0.6607(3) 0.1935(3) 0.1748(4) 0.0716(14) Uani 1 1 d . . . . .
H2 H 0.6689 0.2122 0.1296 0.086 Uiso 1 1 calc R . . . .
C3 C 0.7075(2) 0.1666(2) 0.2449(4) 0.0686(14) Uani 1 1 d . . . . .
H3 H 0.7481 0.1672 0.2487 0.082 Uiso 1 1 calc R . . . .
C4 C 0.6927(2) 0.1387(2) 0.3099(3) 0.0607(13) Uani 1 1 d . . . . .
H4 H 0.7233 0.1193 0.3575 0.073 Uiso 1 1 calc R . . . .
C5 C 0.63240(18) 0.13986(19) 0.3037(3) 0.0511(11) Uani 1 1 d . . . . .
C6 C 0.61488(18) 0.1137(2) 0.3739(3) 0.0570(12) Uani 1 1 d . . . . .
H6A H 0.6389 0.0778 0.3966 0.068 Uiso 1 1 calc R . . . .
H6B H 0.6249 0.1415 0.4232 0.068 Uiso 1 1 calc R . . . .
C7 C 0.5338(2) 0.0465(2) 0.2817(4) 0.0667(14) Uani 1 1 d . . . . .
H7A H 0.5429 0.0109 0.3182 0.080 Uiso 1 1 calc R . . . .
H7B H 0.5597 0.0463 0.2475 0.080 Uiso 1 1 calc R . . . .
C8 C 0.5285(2) 0.0928(2) 0.4155(4) 0.0700(15) Uani 1 1 d . . . . .
H8A H 0.4864 0.0777 0.3920 0.084 Uiso 1 1 calc R . . . .
H8B H 0.5277 0.1320 0.4397 0.084 Uiso 1 1 calc R . . . .
C12A C 0.5681(2) -0.00746(18) 0.4767(3) 0.102(2) Uani 0.5 1 d . . . A 3
H12A H 0.5449 -0.0234 0.4207 0.122 Uiso 0.5 1 calc R . . A 3
C14 C 0.55392(18) 0.2732(2) 0.4019(3) 0.0504(11) Uani 1 1 d . . . . .
C15 C 0.6300(2) 0.2611(2) 0.5641(3) 0.0592(12) Uani 1 1 d . . . . .
C16 C 0.5106(2) 0.2997(2) 0.5176(4) 0.0664(14) Uani 1 1 d . . . . .
C17 C 0.69184(18) 0.33469(19) 0.4368(3) 0.0496(11) Uani 1 1 d . . . . .
C18 C 0.73170(19) 0.3787(2) 0.4335(3) 0.0568(12) Uani 1 1 d . . . . .
H18 H 0.7631 0.3747 0.4126 0.068 Uiso 1 1 calc R . . . .
C19 C 0.71662(19) 0.42956(19) 0.4668(3) 0.0500(11) Uani 1 1 d . . . . .
C20 C 0.6881(2) 0.2724(2) 0.4046(3) 0.0604(13) Uani 1 1 d . . . . .
H20A H 0.6826 0.2461 0.4474 0.091 Uiso 1 1 calc GR . . . .
H20B H 0.7257 0.2623 0.3976 0.091 Uiso 1 1 calc GR . . . .
H20C H 0.6536 0.2685 0.3481 0.091 Uiso 1 1 calc GR . . . .
C21 C 0.7451(2) 0.4891(2) 0.4805(4) 0.0657(13) Uani 1 1 d . . . . .
H21A H 0.7143 0.5179 0.4475 0.099 Uiso 1 1 calc GR . . . .
H21B H 0.7782 0.4894 0.4599 0.099 Uiso 1 1 calc GR . . . .
H21C H 0.7612 0.4989 0.5431 0.099 Uiso 1 1 calc GR . . . .
C22 C 0.48159(19) 0.4066(2) 0.3605(3) 0.0590(13) Uani 1 1 d . . . . .
C23 C 0.4748(2) 0.4659(2) 0.3416(4) 0.0666(14) Uani 1 1 d . . . . .
H23 H 0.4413 0.4840 0.2965 0.080 Uiso 1 1 calc R . . . .
C24 C 0.5266(2) 0.4941(2) 0.4015(3) 0.0594(12) Uani 1 1 d . . . . .
C25 C 0.4369(2) 0.3579(3) 0.3128(4) 0.087(2) Uani 1 1 d . . . . .
H25A H 0.4581 0.3282 0.2931 0.131 Uiso 1 1 calc GR . . . .
H25B H 0.4035 0.3741 0.2620 0.131 Uiso 1 1 calc GR . . . .
H25C H 0.4207 0.3402 0.3529 0.131 Uiso 1 1 calc GR . . . .
C26 C 0.5427(3) 0.5582(2) 0.4113(4) 0.0795(17) Uani 1 1 d . . . . .
H26A H 0.5509 0.5706 0.4714 0.119 Uiso 1 1 calc GR . . . .
H26B H 0.5088 0.5808 0.3701 0.119 Uiso 1 1 calc GR . . . .
H26C H 0.5790 0.5646 0.3988 0.119 Uiso 1 1 calc GR . . . .
C27 C 0.6176(2) 0.3633(2) 0.6975(4) 0.0680(14) Uani 1 1 d . . . . .
C28 C 0.6473(2) 0.4113(3) 0.7513(4) 0.0705(15) Uani 1 1 d . . . . .
H28 H 0.6582 0.4149 0.8126 0.085 Uiso 1 1 calc R . . . .
C29 C 0.6571(2) 0.4519(2) 0.6962(4) 0.0639(14) Uani 1 1 d . . . . .
C30 C 0.5962(3) 0.3084(3) 0.7291(5) 0.097(2) Uani 1 1 d . . . . .
H30A H 0.5519 0.3054 0.7001 0.146 Uiso 1 1 calc GR . . . .
H30B H 0.6082 0.3105 0.7928 0.146 Uiso 1 1 calc GR . . . .
H30C H 0.6148 0.2741 0.7148 0.146 Uiso 1 1 calc GR . . . .
C31 C 0.6871(3) 0.5122(3) 0.7165(4) 0.0850(18) Uani 1 1 d . . . . .
H31A H 0.6566 0.5422 0.6881 0.127 Uiso 1 1 calc GR . . . .
H31B H 0.7194 0.5144 0.6943 0.127 Uiso 1 1 calc GR . . . .
H31C H 0.7045 0.5186 0.7800 0.127 Uiso 1 1 calc GR . . . .
B1 B 0.6300(2) 0.4553(2) 0.5247(4) 0.0539(13) Uani 1 1 d . . . . .
H1A H 0.6481 0.5052 0.5337 0.065 Uiso 1 1 calc R . . . .
O1 O 0.7071(10) 0.1583(8) 0.7723(12) 0.212(7) Uani 0.5 1 d D U . . .
H1B H 0.6909 0.1757 0.7243 0.317 Uiso 0.5 1 d R . . . .
C32 C 0.7724(11) 0.1621(12) 0.802(2) 0.227(11) Uani 0.5 1 d D U . . .
H32A H 0.7889 0.1817 0.8592 0.341 Uiso 0.5 1 d R . . . .
H32B H 0.7828 0.1844 0.7597 0.341 Uiso 0.5 1 d R . . . .
H32C H 0.7898 0.1230 0.8080 0.341 Uiso 0.5 1 d R . . . .
O2 O 0.3321(14) 0.3283(17) 0.502(2) 0.179(8) Uani 0.242(9) 1 d D U . B 1
H2A H 0.3506 0.3351 0.5581 0.268 Uiso 0.242(9) 1 d R . . B 1
H2B H 0.3523 0.2998 0.4925 0.268 Uiso 0.242(9) 1 d R . . B 1
O3 O 0.2500(15) 0.3279(13) 0.533(2) 0.386(17) Uani 0.5 1 d . U . . .
H3A H 0.2782 0.3037 0.5289 0.578 Uiso 0.5 1 d DR . . . .
H3B H 0.2285 0.3443 0.4802 0.578 Uiso 0.5 1 d R . . . .
O4 O 0.4237(15) 0.1747(11) 0.596(2) 0.351(14) Uani 0.5 1 d . U . . .
H4A H 0.4173 0.2126 0.5808 0.526 Uiso 0.5 1 d R . . . .
H4B H 0.4634 0.1664 0.6133 0.526 Uiso 0.5 1 d R . . . .
O2A O 0.3466(13) 0.2681(16) 0.5281(19) 0.179(8) Uani 0.258(9) 1 d . . . B 2
H2AA H 0.3423 0.2617 0.5768 0.268 Uiso 0.258(9) 1 d R . . B 2
H2AB H 0.3830 0.2560 0.5380 0.268 Uiso 0.258(9) 1 d R . . B 2

loop_
_atom_site_aniso_label
_atom_site_aniso_U_11
_atom_site_aniso_U_22
_atom_site_aniso_U_33
_atom_site_aniso_U_23
_atom_site_aniso_U_13
_atom_site_aniso_U_12
Fe1 0.0319(4) 0.0374(4) 0.0470(5) 0.000 0.0024(3) 0.000
Fe2 0.0364(3) 0.0465(4) 0.0587(4) -0.0081(3) 0.0101(3) 0.0016(2)
N1 0.0468(19) 0.046(2) 0.047(2) -0.0010(17) 0.0095(16) 0.0015(15)
N2 0.0387(18) 0.052(2) 0.060(2) 0.0077(18) 0.0064(17) -0.0005(15)
N3 0.0375(18) 0.048(2) 0.062(2) -0.0101(19) 0.0028(16) 0.0008(15)
N4 0.074(3) 0.075(3) 0.098(4) 0.017(3) 0.031(3) 0.017(2)
N5 0.070(3) 0.115(4) 0.122(5) -0.024(4) 0.051(3) -0.027(3)
N6 0.0359(17) 0.0465(19) 0.053(2) -0.0048(16) 0.0074(16) 0.0025(15)
N7 0.0387(18) 0.0448(19) 0.058(2) -0.0072(17) 0.0104(16) 0.0028(15)
N8 0.0401(18) 0.050(2) 0.063(2) -0.0120(18) 0.0093(17) 0.0041(15)
N9 0.0411(18) 0.0458(19) 0.063(2) -0.0056(18) 0.0141(17) 0.0066(15)
N10 0.050(2) 0.058(2) 0.059(3) -0.0066(19) 0.0162(18) -0.0005(17)
N11 0.0441(19) 0.051(2) 0.063(3) -0.0120(19) 0.0104(17) 0.0010(16)
N12 0.098(4) 0.097(4) 0.113(5) 0.044(4) 0.044(4) 0.016(3)
C9 0.055(3) 0.086(4) 0.091(4) 0.030(3) 0.028(3) -0.002(3)
C10 0.091(4) 0.109(5) 0.096(5) 0.045(4) -0.011(4) -0.014(4)
C11 0.102(6) 0.159(8) 0.115(6) 0.055(6) -0.012(5) -0.013(5)
C12 0.083(5) 0.148(8) 0.144(8) 0.086(7) 0.039(5) 0.006(5)
C13 0.105(6) 0.119(6) 0.168(9) 0.074(6) 0.065(6) 0.028(5)
C1 0.058(3) 0.051(3) 0.060(3) 0.001(2) 0.016(2) 0.004(2)
C2 0.070(3) 0.076(3) 0.074(4) 0.000(3) 0.035(3) -0.001(3)
C3 0.052(3) 0.076(3) 0.077(4) -0.003(3) 0.025(3) 0.006(2)
C4 0.044(2) 0.062(3) 0.065(3) -0.009(2) 0.009(2) 0.012(2)
C5 0.040(2) 0.047(2) 0.053(3) -0.003(2) 0.0047(19) 0.0032(18)
C6 0.038(2) 0.061(3) 0.057(3) 0.006(2) 0.002(2) 0.0051(19)
C7 0.059(3) 0.041(2) 0.079(3) 0.003(2) 0.003(2) 0.003(2)
C8 0.052(3) 0.074(3) 0.072(3) 0.023(3) 0.010(2) 0.002(2)
C12A 0.098(4) 0.097(4) 0.113(5) 0.044(4) 0.044(4) 0.016(3)
C14 0.0312(19) 0.050(2) 0.062(3) 0.001(2) 0.0100(19) 0.0048(18)
C15 0.046(2) 0.056(3) 0.069(3) -0.004(2) 0.016(2) 0.003(2)
C16 0.061(3) 0.064(3) 0.071(3) -0.014(3) 0.023(3) 0.000(2)
C17 0.036(2) 0.056(3) 0.048(2) -0.005(2) 0.0067(18) 0.0037(18)
C18 0.041(2) 0.069(3) 0.057(3) 0.001(2) 0.015(2) 0.002(2)
C19 0.040(2) 0.052(2) 0.049(3) 0.003(2) 0.0089(19) 0.0031(18)
C20 0.043(2) 0.060(3) 0.070(3) -0.017(2) 0.013(2) 0.006(2)
C21 0.061(3) 0.061(3) 0.074(3) 0.005(3) 0.026(3) -0.004(2)
C22 0.036(2) 0.065(3) 0.062(3) -0.007(2) 0.005(2) 0.012(2)
C23 0.046(2) 0.071(3) 0.070(3) 0.001(3) 0.010(2) 0.020(2)
C24 0.051(3) 0.058(3) 0.070(3) 0.005(2) 0.025(2) 0.017(2)
C25 0.041(2) 0.086(4) 0.099(4) -0.026(3) -0.011(3) 0.010(2)
C26 0.078(4) 0.060(3) 0.098(4) 0.015(3) 0.031(3) 0.015(3)
C27 0.060(3) 0.074(3) 0.066(3) -0.001(3) 0.020(3) 0.012(3)
C28 0.061(3) 0.084(4) 0.059(3) -0.014(3) 0.016(3) 0.009(3)
C29 0.046(2) 0.074(3) 0.061(3) -0.026(3) 0.009(2) 0.003(2)
C30 0.118(5) 0.089(4) 0.084(4) 0.005(4) 0.039(4) -0.001(4)
C31 0.069(3) 0.082(4) 0.085(4) -0.035(3) 0.010(3) -0.012(3)
B1 0.042(2) 0.047(3) 0.067(4) -0.011(3) 0.015(2) 0.004(2)
O1 0.255(14) 0.205(12) 0.167(11) 0.047(10) 0.074(11) -0.004(12)
C32 0.237(16) 0.178(16) 0.237(18) 0.002(14) 0.061(15) -0.005(15)
O2 0.149(13) 0.214(17) 0.173(14) -0.015(14) 0.062(11) -0.060(14)
O3 0.39(2) 0.41(2) 0.36(2) 0.018(17) 0.153(18) -0.023(17)
O4 0.40(2) 0.297(19) 0.36(2) -0.036(15) 0.154(17) -0.103(16)
O2A 0.149(13) 0.214(17) 0.173(14) -0.015(14) 0.062(11) -0.060(14)

loop_
_atom_type_symbol
_atom_type_description
_atom_type_scat_dispersion_real
_atom_type_scat_dispersion_imag
_atom_type_scat_source
C C 0.0033 0.0016 'International Tables Vol C Tables 4.2.6.8 and 6.1.1.4'
H H 0.0000 0.0000 'International Tables Vol C Tables 4.2.6.8 and 6.1.1.4'
B B 0.0013 0.0007 'International Tables Vol C Tables 4.2.6.8 and 6.1.1.4'
Fe Fe 0.3463 0.8444 'International Tables Vol C Tables 4.2.6.8 and 6.1.1.4'
N N 0.0061 0.0033 'International Tables Vol C Tables 4.2.6.8 and 6.1.1.4'
O O 0.0106 0.0060 'International Tables Vol C Tables 4.2.6.8 and 6.1.1.4'

loop_
_geom_angle_atom_site_label_1
_geom_angle_atom_site_label_2
_geom_angle_atom_site_label_3
_geom_angle
_geom_angle_site_symmetry_1
_geom_angle_site_symmetry_3
_geom_angle_publ_flag
N1 Fe1 N1 172.06(18) . 2_655 ?
N1 Fe1 N2 76.25(14) 2_655 2_655 ?
N1 Fe1 N2 76.25(14) . . ?
N1 Fe1 N2 97.65(14) 2_655 . ?
N1 Fe1 N2 97.65(14) . 2_655 ?
N2 Fe1 N2 81.77(19) . 2_655 ?
N3 Fe1 N1 94.06(14) 2_655 . ?
N3 Fe1 N1 94.06(14) . 2_655 ?
N3 Fe1 N1 91.39(14) 2_655 2_655 ?
N3 Fe1 N1 91.39(14) . . ?
N3 Fe1 N2 168.37(16) . 2_655 ?
N3 Fe1 N2 93.37(14) 2_655 2_655 ?
N3 Fe1 N2 93.37(14) . . ?
N3 Fe1 N2 168.37(16) 2_655 . ?
N3 Fe1 N3 93.3(2) . 2_655 ?
N6 Fe2 N10 91.44(15) . . ?
N8 Fe2 N6 86.64(15) . . ?
N8 Fe2 N10 90.39(15) . . ?
C14 Fe2 N6 94.89(17) . . ?
C14 Fe2 N8 96.68(16) . . ?
C14 Fe2 N10 170.76(19) . . ?
C14 Fe2 C15 83.67(19) . . ?
C14 Fe2 C16 83.2(2) . . ?
C15 Fe2 N6 91.05(18) . . ?
C15 Fe2 N8 177.69(18) . . ?
C15 Fe2 N10 89.50(18) . . ?
C16 Fe2 N6 177.21(19) . . ?
C16 Fe2 N8 91.6(2) . . ?
C16 Fe2 N10 90.73(19) . . ?
C16 Fe2 C15 90.7(2) . . ?
C1 N1 Fe1 126.9(3) . . ?
C1 N1 C5 118.2(4) . . ?
C5 N1 Fe1 114.4(3) . . ?
C6 N2 Fe1 105.7(3) . . ?
C6 N2 C8 110.0(4) . . ?
C7 N2 Fe1 105.0(3) . . ?
C7 N2 C6 111.1(4) . . ?
C7 N2 C8 112.8(4) . . ?
C8 N2 Fe1 112.0(3) . . ?
C14 N3 Fe1 176.9(4) . . ?
N7 N6 Fe2 117.2(3) . . ?
C17 N6 Fe2 136.4(3) . . ?
C17 N6 N7 106.4(3) . . ?
N6 N7 B1 118.5(4) . . ?
C19 N7 N6 110.2(3) . . ?
C19 N7 B1 131.1(4) . . ?
N9 N8 Fe2 117.2(2) . . ?
C22 N8 Fe2 136.2(3) . . ?
C22 N8 N9 106.6(4) . . ?
N8 N9 B1 119.2(3) . . ?
C24 N9 N8 109.9(3) . . ?
C24 N9 B1 130.3(4) . . ?
N11 N10 Fe2 117.5(3) . . ?
C27 N10 Fe2 135.5(4) . . ?
C27 N10 N11 106.6(4) . . ?
N10 N11 B1 118.1(4) . . ?
C29 N11 N10 109.3(4) . . ?
C29 N11 B1 132.6(4) . . ?
C9 N12 C13 120.0 . . ?
N12 C9 C10 120.0 . . ?
N12 C9 C8 119.7(4) . . ?
C10 C9 C8 120.3(4) . . ?
C12A C9 C10 120.0 . . ?
C12A C9 C8 119.7(4) . . ?
C9 C10 H10 120.0 . . ?
C11 C10 C9 120.0 . . ?
C11 C10 H10 120.0 . . ?
C10 C11 H11 120.0 . . ?
C12 C11 C10 120.0 . . ?
C12 C11 H11 120.0 . . ?
C11 C12 H12 120.0 . . ?
C11 C12 C13 120.0 . . ?
C13 C12 H12 120.0 . . ?
N12 C13 H13A 120.0 . . ?
C12 C13 N12 120.0 . . ?
C12 C13 H13A 120.0 . . ?
C12 C13 H13 120.0 . . ?
C12 C13 C12A 120.0 . . ?
C12A C13 H13 120.0 . . ?
N1 C1 H1 118.2 . . ?
N1 C1 C2 123.6(5) . . ?
C2 C1 H1 118.2 . . ?
C1 C2 H2 120.7 . . ?
C3 C2 C1 118.7(5) . . ?
C3 C2 H2 120.7 . . ?
C2 C3 H3 120.8 . . ?
C2 C3 C4 118.4(5) . . ?
C4 C3 H3 120.8 . . ?
C3 C4 H4 120.2 . . ?
C5 C4 C3 119.5(4) . . ?
C5 C4 H4 120.2 . . ?
N1 C5 C4 121.5(5) . . ?
N1 C5 C6 116.8(4) . . ?
C4 C5 C6 121.6(4) . . ?
N2 C6 C5 112.0(3) . . ?
N2 C6 H6A 109.2 . . ?
N2 C6 H6B 109.2 . . ?
C5 C6 H6A 109.2 . . ?
C5 C6 H6B 109.2 . . ?
H6A C6 H6B 107.9 . . ?
N2 C7 C7 110.5(4) . 2_655 ?
N2 C7 H7A 109.5 . . ?
N2 C7 H7B 109.5 . . ?
C7 C7 H7A 109.5 2_655 . ?
C7 C7 H7B 109.5 2_655 . ?
H7A C7 H7B 108.1 . . ?
N2 C8 C9 116.6(4) . . ?
N2 C8 H8A 108.2 . . ?
N2 C8 H8B 108.2 . . ?
C9 C8 H8A 108.2 . . ?
C9 C8 H8B 108.2 . . ?
H8A C8 H8B 107.3 . . ?
C9 C12A C13 120.0 . . ?
C9 C12A H12A 120.0 . . ?
C13 C12A H12A 120.0 . . ?
N3 C14 Fe2 173.1(5) . . ?
N4 C15 Fe2 179.1(5) . . ?
N5 C16 Fe2 176.6(5) . . ?
N6 C17 C18 108.9(4) . . ?
N6 C17 C20 123.4(4) . . ?
C18 C17 C20 127.7(5) . . ?
C17 C18 H18 126.2 . . ?
C19 C18 C17 107.5(4) . . ?
C19 C18 H18 126.2 . . ?
N7 C19 C18 107.1(4) . . ?
N7 C19 C21 122.5(4) . . ?
C18 C19 C21 130.3(5) . . ?
C17 C20 H20A 109.5 . . ?
C17 C20 H20B 109.5 . . ?
C17 C20 H20C 109.5 . . ?
H20A C20 H20B 109.5 . . ?
H20A C20 H20C 109.5 . . ?
H20B C20 H20C 109.5 . . ?
C19 C21 H21A 109.5 . . ?
C19 C21 H21B 109.5 . . ?
C19 C21 H21C 109.5 . . ?
H21A C21 H21B 109.5 . . ?
H21A C21 H21C 109.5 . . ?
H21B C21 H21C 109.5 . . ?
N8 C22 C23 109.2(4) . . ?
N8 C22 C25 123.8(4) . . ?
C23 C22 C25 127.0(4) . . ?
C22 C23 H23 126.3 . . ?
C22 C23 C24 107.4(4) . . ?
C24 C23 H23 126.3 . . ?
N9 C24 C23 106.9(4) . . ?
N9 C24 C26 123.2(4) . . ?
C23 C24 C26 129.8(5) . . ?
C22 C25 H25A 109.5 . . ?
C22 C25 H25B 109.5 . . ?
C22 C25 H25C 109.5 . . ?
H25A C25 H25B 109.5 . . ?
H25A C25 H25C 109.5 . . ?
H25B C25 H25C 109.5 . . ?
C24 C26 H26A 109.5 . . ?
C24 C26 H26B 109.5 . . ?
C24 C26 H26C 109.5 . . ?
H26A C26 H26B 109.5 . . ?
H26A C26 H26C 109.5 . . ?
H26B C26 H26C 109.5 . . ?
N10 C27 C28 109.3(5) . . ?
N10 C27 C30 125.4(5) . . ?
C28 C27 C30 125.2(6) . . ?
C27 C28 H28 126.9 . . ?
C29 C28 C27 106.3(5) . . ?
C29 C28 H28 126.9 . . ?
N11 C29 C28 108.5(5) . . ?
N11 C29 C31 121.1(5) . . ?
C28 C29 C31 130.4(5) . . ?
C27 C30 H30A 109.5 . . ?
C27 C30 H30B 109.5 . . ?
C27 C30 H30C 109.5 . . ?
H30A C30 H30B 109.5 . . ?
H30A C30 H30C 109.5 . . ?
H30B C30 H30C 109.5 . . ?
C29 C31 H31A 109.5 . . ?
C29 C31 H31B 109.5 . . ?
C29 C31 H31C 109.5 . . ?
H31A C31 H31B 109.5 . . ?
H31A C31 H31C 109.5 . . ?
H31B C31 H31C 109.5 . . ?
N7 B1 H1A 110.5 . . ?
N9 B1 N7 106.9(4) . . ?
N9 B1 H1A 110.5 . . ?
N11 B1 N7 108.0(4) . . ?
N11 B1 N9 110.3(4) . . ?
N11 B1 H1A 110.5 . . ?
C32 O1 H1B 109.2 . . ?
O1 C32 H32A 109.2 . . ?
O1 C32 H32B 109.5 . . ?
O1 C32 H32C 109.8 . . ?
H32A C32 H32B 109.5 . . ?
H32A C32 H32C 109.4 . . ?
H32B C32 H32C 109.5 . . ?
H2A O2 H2B 104.5 . . ?
H3A O3 H3B 109.3 . . ?
H4A O4 H4B 109.8 . . ?
H2AA O2A H2AB 104.5 . . ?

loop_
_geom_bond_atom_site_label_1
_geom_bond_atom_site_label_2
_geom_bond_distance
_geom_bond_site_symmetry_2
_geom_bond_publ_flag
Fe1 N1 2.153(4) . ?
Fe1 N1 2.153(4) 2_655 ?
Fe1 N2 2.219(4) 2_655 ?
Fe1 N2 2.219(4) . ?
Fe1 N3 2.059(4) . ?
Fe1 N3 2.059(4) 2_655 ?
Fe2 N6 2.000(4) . ?
Fe2 N8 1.978(4) . ?
Fe2 N10 2.006(4) . ?
Fe2 C14 1.897(5) . ?
Fe2 C15 1.927(5) . ?
Fe2 C16 1.924(6) . ?
N1 C1 1.316(6) . ?
N1 C5 1.350(5) . ?
N2 C6 1.475(5) . ?
N2 C7 1.471(6) . ?
N2 C8 1.481(7) . ?
N3 C14 1.145(6) . ?
N4 C15 1.122(6) . ?
N5 C16 1.144(7) . ?
N6 N7 1.374(5) . ?
N6 C17 1.350(6) . ?
N7 C19 1.342(6) . ?
N7 B1 1.534(6) . ?
N8 N9 1.367(5) . ?
N8 C22 1.347(5) . ?
N9 C24 1.346(6) . ?
N9 B1 1.533(6) . ?
N10 N11 1.378(5) . ?
N10 C27 1.340(7) . ?
N11 C29 1.341(6) . ?
N11 B1 1.502(7) . ?
N12 C9 1.3900 . ?
N12 C13 1.3900 . ?
C9 C10 1.3900 . ?
C9 C8 1.494(5) . ?
C9 C12A 1.3900 . ?
C10 H10 0.9300 . ?
C10 C11 1.3900 . ?
C11 H11 0.9300 . ?
C11 C12 1.3900 . ?
C12 H12 0.9300 . ?
C12 C13 1.3900 . ?
C13 H13A 0.9300 . ?
C13 H13 0.9300 . ?
C13 C12A 1.3900 . ?
C1 H1 0.9300 . ?
C1 C2 1.378(7) . ?
C2 H2 0.9300 . ?
C2 C3 1.372(7) . ?
C3 H3 0.9300 . ?
C3 C4 1.386(7) . ?
C4 H4 0.9300 . ?
C4 C5 1.379(6) . ?
C5 C6 1.480(7) . ?
C6 H6A 0.9700 . ?
C6 H6B 0.9700 . ?
C7 C7 1.515(9) 2_655 ?
C7 H7A 0.9700 . ?
C7 H7B 0.9700 . ?
C8 H8A 0.9700 . ?
C8 H8B 0.9700 . ?
C12A H12A 0.9300 . ?
C17 C18 1.378(6) . ?
C17 C20 1.488(6) . ?
C18 H18 0.9300 . ?
C18 C19 1.371(6) . ?
C19 C21 1.475(6) . ?
C20 H20A 0.9600 . ?
C20 H20B 0.9600 . ?
C20 H20C 0.9600 . ?
C21 H21A 0.9600 . ?
C21 H21B 0.9600 . ?
C21 H21C 0.9600 . ?
C22 C23 1.365(7) . ?
C22 C25 1.505(7) . ?
C23 H23 0.9300 . ?
C23 C24 1.376(7) . ?
C24 C26 1.485(7) . ?
C25 H25A 0.9600 . ?
C25 H25B 0.9600 . ?
C25 H25C 0.9600 . ?
C26 H26A 0.9600 . ?
C26 H26B 0.9600 . ?
C26 H26C 0.9600 . ?
C27 C28 1.392(7) . ?
C27 C30 1.501(8) . ?
C28 H28 0.9300 . ?
C28 C29 1.361(8) . ?
C29 C31 1.505(7) . ?
C30 H30A 0.9600 . ?
C30 H30B 0.9600 . ?
C30 H30C 0.9600 . ?
C31 H31A 0.9600 . ?
C31 H31B 0.9600 . ?
C31 H31C 0.9600 . ?
B1 H1A 1.1900 . ?
O1 H1B 0.8198 . ?
O1 C32 1.416(10) . ?
C32 H32A 0.9606 . ?
C32 H32B 0.9599 . ?
C32 H32C 0.9600 . ?
O2 H2A 0.8501 . ?
O2 H2B 0.8500 . ?
O3 H3A 0.8813 . ?
O3 H3B 0.8917 . ?
O4 H4A 0.8841 . ?
O4 H4B 0.8804 . ?
O2A H2AA 0.8500 . ?
O2A H2AB 0.8499 . ?
